data_4346370
loop_
_publ_author_name
'Behrle, Andrew C.'
'Kerridge, Andrew'
'Walensky, Justin R.'

_publ_section_title
;
 Dithio- and Diselenophosphinate Thorium(IV) and Uranium(IV) Complexes:
 Molecular and Electronic Structures, Spectroscopy, and Transmetalation
 Reactivity.
;
_journal_issue 24
_journal_name_full 'Inorganic chemistry'
_journal_page_first 11625
_journal_page_last 11636
_journal_paper_doi 10.1021/acs.inorgchem.5b01342
_journal_volume 54
_journal_year 2015
_chemical_absolute_configuration ad
_chemical_formula_moiety '2(C24 H56 P4 S8 U), C7 H8'
_chemical_formula_sum 'C55 H120 P8 S16 U2'
_chemical_formula_weight 2018.28
_space_group_crystal_system orthorhombic
_space_group_IT_number 34
_space_group_name_Hall 'P 2 -2n'
_space_group_name_H-M_alt 'P n n 2'
_symmetry_cell_setting orthorhombic
_symmetry_Int_Tables_number 34
_symmetry_space_group_name_H-M 'P n n 2'
_atom_sites_solution_hydrogens geom
_audit_creation_method SHELXL-2014/7
_cell_angle_alpha 90
_cell_angle_beta 90
_cell_angle_gamma 90
_cell_formula_units_Z 4
_cell_length_a 21.242(4)
_cell_length_b 36.150(6)
_cell_length_c 10.995(2)
_cell_measurement_reflns_used 9900
_cell_measurement_temperature 100(2)
_cell_measurement_theta_max 27.4
_cell_measurement_theta_min 2.4
_cell_volume 8443(3)
_computing_cell_refinement 'APEX2 (Bruker AXS, 2008)'
_computing_data_collection 'APEX2 (Bruker AXS, 2008)'
_computing_data_reduction 'APEX2 (Bruker AXS, 2008)'
_computing_molecular_graphics 'X-SEED, Barbour, 2001'
_computing_publication_material 'CIFTAB (Sheldrick, 2013)'
_computing_structure_refinement 'SHELXL-2013 (Sheldrick, 2013)'
_computing_structure_solution 'SHELXS-2013 (Sheldrick, 2013)'
_diffrn_ambient_temperature 100(2)
_diffrn_measured_fraction_theta_full 1.000
_diffrn_measured_fraction_theta_max 0.999
_diffrn_measurement_device_type 'Bruker APEXII CCD area detector'
_diffrn_measurement_method 'omega scans'
_diffrn_radiation_type MoK\a
_diffrn_radiation_wavelength 0.71073
_diffrn_reflns_av_R_equivalents 0.0355
_diffrn_reflns_av_unetI/netI 0.0486
_diffrn_reflns_Laue_measured_fraction_full 1.000
_diffrn_reflns_Laue_measured_fraction_max 0.999
_diffrn_reflns_limit_h_max 27
_diffrn_reflns_limit_h_min -27
_diffrn_reflns_limit_k_max 46
_diffrn_reflns_limit_k_min -46
_diffrn_reflns_limit_l_max 14
_diffrn_reflns_limit_l_min -14
_diffrn_reflns_number 96924
_diffrn_reflns_point_group_measured_fraction_full 0.997
_diffrn_reflns_point_group_measured_fraction_max 0.995
_diffrn_reflns_theta_full 25.242
_diffrn_reflns_theta_max 27.432
_diffrn_reflns_theta_min 1.112
_diffrn_standards_decay_% 0.0
_exptl_absorpt_coefficient_mu 4.411
_exptl_absorpt_correction_T_max 0.41
_exptl_absorpt_correction_T_min 0.35
_exptl_absorpt_correction_type multi-scan
_exptl_absorpt_process_details
;
 Data were corrected for decay and absorption using the program SADABS 
 (Sheldrick, G. M. (2003). SADABS. Version 2.10. University of
 G\"ottingen, Germany).
;
_exptl_crystal_colour Green
_exptl_crystal_density_diffrn 1.588
_exptl_crystal_description prism
_exptl_crystal_F_000 4040
_exptl_crystal_size_max 0.250
_exptl_crystal_size_mid 0.250
_exptl_crystal_size_min 0.250
_refine_diff_density_max 1.699
_refine_diff_density_min -2.658
_refine_diff_density_rms 0.148
_refine_ls_abs_structure_details
;
 Flack x determined using 7162 quotients [(I+)-(I-)]/[(I+)+(I-)]
 (Parsons, Flack and Wagner, Acta Cryst. B69 (2013) 249-259).
;
_refine_ls_abs_structure_Flack 0.0061(17)
_refine_ls_extinction_method none
_refine_ls_goodness_of_fit_ref 1.061
_refine_ls_hydrogen_treatment constr
_refine_ls_matrix_type full
_refine_ls_number_parameters 922
_refine_ls_number_reflns 19181
_refine_ls_number_restraints 1251
_refine_ls_restrained_S_all 1.121
_refine_ls_R_factor_all 0.0437
_refine_ls_R_factor_gt 0.0335
_refine_ls_shift/su_max 0.001
_refine_ls_shift/su_mean 0.000
_refine_ls_structure_factor_coef Fsqd
_refine_ls_weighting_details 'w=1/[\s^2^(Fo^2^)+(0.0335P)^2^+22.0759P] where P=(Fo^2^+2Fc^2^)/3'
_refine_ls_weighting_scheme calc
_refine_ls_wR_factor_gt 0.0802
_refine_ls_wR_factor_ref 0.0913
_reflns_Friedel_coverage 0.893
_reflns_Friedel_fraction_full 0.994
_reflns_Friedel_fraction_max 0.992
_reflns_number_gt 16737
_reflns_number_total 19181
_reflns_threshold_expression 'I > 2\s(I)'
_cod_data_source_file ic5b01342_si_003.cif
_cod_data_source_block U(S2PiPr2)4
_cod_database_code 4346370
_shelx_shelxl_version_number 2014/7
_shelx_space_group_comment
;
The symmetry employed for this shelxl refinement is uniquely defined
by the following loop, which should always be used as a source of
symmetry information in preference to the above space-group names.
They are only intended as comments.
;
_shelx_estimated_absorpt_t_min 0.405
_shelx_estimated_absorpt_t_max 0.405

loop_
_space_group_symop_operation_xyz
'x, y, z'
'-x, -y, z'
'-x+1/2, y+1/2, z+1/2'
'x+1/2, -y+1/2, z+1/2'

loop_
_atom_site_label
_atom_site_type_symbol
_atom_site_fract_x
_atom_site_fract_y
_atom_site_fract_z
_atom_site_U_iso_or_equiv
_atom_site_adp_type
_atom_site_occupancy
_atom_site_site_symmetry_order
_atom_site_calc_flag
_atom_site_refinement_flags_posn
_atom_site_refinement_flags_adp
_atom_site_refinement_flags_occupancy
_atom_site_disorder_assembly
_atom_site_disorder_group
U1 U 0.20885(2) 0.05460(2) 0.10859(4) 0.02589(7) Uani 1 1 d . U . . .
U2 U 0.08138(2) 0.33558(2) 0.11014(3) 0.02109(7) Uani 1 1 d . U . . .
S1 S 0.13295(14) 0.11190(6) 0.2171(2) 0.0421(7) Uani 1 1 d D U . . .
S2 S 0.26947(11) 0.12325(5) 0.08248(19) 0.0295(5) Uani 1 1 d D U . . .
P1 P 0.20065(13) 0.14886(6) 0.1779(2) 0.0344(6) Uani 1 1 d D U . . .
C1 C 0.1707(4) 0.1892(2) 0.0965(12) 0.047(2) Uani 1 1 d D U . . .
H1 H 0.1529 0.2066 0.1582 0.057 Uiso 1 1 calc R U . . .
C2 C 0.1179(6) 0.1787(3) 0.0099(15) 0.073(4) Uani 1 1 d D U . . .
H2A H 0.0848 0.1656 0.0548 0.109 Uiso 1 1 calc R U . . .
H2B H 0.1003 0.2012 -0.0267 0.109 Uiso 1 1 calc R U . . .
H2C H 0.1344 0.1626 -0.0543 0.109 Uiso 1 1 calc R U . . .
C3 C 0.2228(5) 0.2097(3) 0.0277(10) 0.044(3) Uani 1 1 d D U . . .
H3A H 0.2566 0.2163 0.0843 0.065 Uiso 1 1 calc R U . . .
H3B H 0.2397 0.1937 -0.0364 0.065 Uiso 1 1 calc R U . . .
H3C H 0.2055 0.2322 -0.0089 0.065 Uiso 1 1 calc R U . . .
C4 C 0.2314(6) 0.1657(3) 0.3238(9) 0.054(3) Uani 1 1 d D U . . .
H4 H 0.2428 0.1431 0.3713 0.064 Uiso 1 1 calc R U . . .
C5 C 0.2930(6) 0.1884(3) 0.3119(12) 0.060(3) Uani 1 1 d D U . . .
H5A H 0.3233 0.1746 0.2624 0.090 Uiso 1 1 calc R U . . .
H5B H 0.2839 0.2121 0.2729 0.090 Uiso 1 1 calc R U . . .
H5C H 0.3107 0.1927 0.3929 0.090 Uiso 1 1 calc R U . . .
C6 C 0.1827(7) 0.1859(4) 0.3997(13) 0.078(4) Uani 1 1 d D U . . .
H6A H 0.1444 0.1708 0.4053 0.117 Uiso 1 1 calc R U . . .
H6B H 0.1995 0.1902 0.4815 0.117 Uiso 1 1 calc R U . . .
H6C H 0.1726 0.2097 0.3614 0.117 Uiso 1 1 calc R U . . .
S3 S 0.24110(14) 0.05029(8) 0.3562(2) 0.0389(6) Uani 1 1 d . U . . .
S4 S 0.33913(12) 0.03417(6) 0.13227(18) 0.0314(5) Uani 1 1 d . U . . .
S5 S 0.20579(10) -0.02478(5) 0.0955(3) 0.0343(6) Uani 1 1 d . U . . .
S6 S 0.09396(12) 0.02773(6) 0.2070(2) 0.0309(5) Uani 1 1 d . U . . .
S9 S 0.19301(16) 0.37594(7) 0.0720(3) 0.0571(9) Uani 1 1 d . U . . .
S10 S 0.18780(10) 0.29631(6) 0.2135(3) 0.0328(5) Uani 1 1 d . U . . .
S11 S 0.02967(18) 0.40794(7) 0.1285(2) 0.0623(10) Uani 1 1 d . U . . .
S12 S 0.08246(10) 0.35930(6) 0.35575(18) 0.0198(4) Uani 1 1 d . U . . .
P2 P 0.32772(14) 0.03173(7) 0.3136(2) 0.0358(6) Uani 1 1 d . U . . .
P3 P 0.12338(12) -0.02483(6) 0.1864(3) 0.0380(6) Uani 1 1 d . U . . .
P5 P 0.24228(13) 0.34051(7) 0.1777(3) 0.0506(9) Uani 1 1 d . U . . .
P6 P 0.05373(11) 0.41013(6) 0.3050(2) 0.0242(5) Uani 1 1 d . U . . .
C7 C 0.3862(5) 0.0596(3) 0.3930(8) 0.037(2) Uani 1 1 d . U . . .
H7 H 0.3782 0.0584 0.4825 0.044 Uiso 1 1 calc R U . . .
C8 C 0.3837(6) 0.0995(3) 0.3524(12) 0.053(3) Uani 1 1 d . U . . .
H8A H 0.3421 0.1098 0.3706 0.080 Uiso 1 1 calc R U . . .
H8B H 0.4160 0.1138 0.3956 0.080 Uiso 1 1 calc R U . . .
H8C H 0.3914 0.1009 0.2646 0.080 Uiso 1 1 calc R U . . .
C9 C 0.4458(8) 0.0442(5) 0.3677(18) 0.090(5) Uani 1 1 d . U . . .
H9A H 0.4466 0.0184 0.3946 0.135 Uiso 1 1 calc R U . . .
H9B H 0.4537 0.0454 0.2800 0.135 Uiso 1 1 calc R U . . .
H9C H 0.4783 0.0583 0.4109 0.135 Uiso 1 1 calc R U . . .
C10 C 0.3300(12) -0.0166(4) 0.3675(16) 0.106(6) Uani 1 1 d . U . . .
H10 H 0.2916 -0.0283 0.3319 0.128 Uiso 1 1 calc R U . . .
C11 C 0.3824(17) -0.0367(7) 0.314(2) 0.195(14) Uani 1 1 d . U . . .
H11A H 0.3835 -0.0321 0.2262 0.292 Uiso 1 1 calc R U . . .
H11B H 0.4219 -0.0282 0.3507 0.292 Uiso 1 1 calc R U . . .
H11C H 0.3771 -0.0632 0.3290 0.292 Uiso 1 1 calc R U . . .
C12 C 0.3226(10) -0.0207(6) 0.4960(17) 0.116(7) Uani 1 1 d . U . . .
H12A H 0.2863 -0.0062 0.5233 0.174 Uiso 1 1 calc R U . . .
H12B H 0.3159 -0.0468 0.5156 0.174 Uiso 1 1 calc R U . . .
H12C H 0.3607 -0.0118 0.5373 0.174 Uiso 1 1 calc R U . . .
C13 C 0.1329(5) -0.0433(3) 0.3405(12) 0.053(3) Uani 1 1 d . U . . .
H13 H 0.1591 -0.0246 0.3844 0.063 Uiso 1 1 calc R U . . .
C14 C 0.1693(6) -0.0796(4) 0.3509(16) 0.077(5) Uani 1 1 d . U . . .
H14A H 0.2089 -0.0777 0.3056 0.115 Uiso 1 1 calc R U . . .
H14B H 0.1784 -0.0847 0.4366 0.115 Uiso 1 1 calc R U . . .
H14C H 0.1440 -0.0998 0.3171 0.115 Uiso 1 1 calc R U . . .
C15 C 0.0705(5) -0.0443(4) 0.4090(15) 0.068(4) Uani 1 1 d . U . . .
H15A H 0.0489 -0.0205 0.3997 0.102 Uiso 1 1 calc R U . . .
H15B H 0.0439 -0.0641 0.3759 0.102 Uiso 1 1 calc R U . . .
H15C H 0.0784 -0.0490 0.4954 0.102 Uiso 1 1 calc R U . . .
C16 C 0.0740(5) -0.0935(2) 0.107(2) 0.069(4) Uani 1 1 d . U . . .
H16A H 0.0766 -0.1014 0.1922 0.103 Uiso 1 1 calc R U . . .
H16B H 0.0387 -0.1061 0.0674 0.103 Uiso 1 1 calc R U . . .
H16C H 0.1133 -0.0997 0.0651 0.103 Uiso 1 1 calc R U . . .
C17 C 0.0633(5) -0.0511(2) 0.1020(19) 0.062(3) Uani 1 1 d . U . . .
H17 H 0.0218 -0.0460 0.1417 0.075 Uiso 1 1 calc R U . . .
C18 C 0.0588(7) -0.0374(3) -0.0265(16) 0.077(4) Uani 1 1 d . U . . .
H18A H 0.0521 -0.0106 -0.0263 0.115 Uiso 1 1 calc R U . . .
H18B H 0.0980 -0.0431 -0.0697 0.115 Uiso 1 1 calc R U . . .
H18C H 0.0235 -0.0496 -0.0675 0.115 Uiso 1 1 calc R U . . .
C25 C 0.2625(5) 0.3653(3) 0.3183(13) 0.056(3) Uani 1 1 d . U . . .
H25 H 0.2216 0.3726 0.3565 0.068 Uiso 1 1 calc R U . . .
C26 C 0.2982(6) 0.4012(3) 0.2951(16) 0.077(5) Uani 1 1 d . U . . .
H26A H 0.2753 0.4161 0.2352 0.115 Uiso 1 1 calc R U . . .
H26B H 0.3019 0.4151 0.3713 0.115 Uiso 1 1 calc R U . . .
H26C H 0.3403 0.3955 0.2640 0.115 Uiso 1 1 calc R U . . .
C27 C 0.2960(5) 0.3414(4) 0.4103(17) 0.072(4) Uani 1 1 d . U . . .
H27A H 0.2720 0.3186 0.4232 0.108 Uiso 1 1 calc R U . . .
H27B H 0.3381 0.3353 0.3800 0.108 Uiso 1 1 calc R U . . .
H27C H 0.2997 0.3548 0.4873 0.108 Uiso 1 1 calc R U . . .
C28 C 0.3146(5) 0.3266(3) 0.096(2) 0.094(4) Uani 1 1 d . U . . .
H28 H 0.3444 0.3480 0.1009 0.113 Uiso 1 1 calc R U . . .
C29 C 0.3472(6) 0.2939(4) 0.1566(18) 0.106(5) Uani 1 1 d . U . . .
H29A H 0.3537 0.2992 0.2431 0.158 Uiso 1 1 calc R U . . .
H29B H 0.3208 0.2718 0.1483 0.158 Uiso 1 1 calc R U . . .
H29C H 0.3879 0.2895 0.1175 0.158 Uiso 1 1 calc R U . . .
C30 C 0.3044(8) 0.3189(4) -0.0353(19) 0.107(5) Uani 1 1 d . U . . .
H30A H 0.2835 0.3401 -0.0734 0.160 Uiso 1 1 calc R U . . .
H30B H 0.3451 0.3146 -0.0750 0.160 Uiso 1 1 calc R U . . .
H30C H 0.2779 0.2968 -0.0442 0.160 Uiso 1 1 calc R U . . .
C31 C 0.1178(5) 0.4440(2) 0.3164(9) 0.034(2) Uani 1 1 d . U . . .
H31 H 0.1476 0.4382 0.2486 0.041 Uiso 1 1 calc R U . . .
C32 C 0.0924(7) 0.4830(3) 0.2911(11) 0.057(3) Uani 1 1 d . U . . .
H32A H 0.0677 0.4827 0.2158 0.086 Uiso 1 1 calc R U . . .
H32B H 0.0656 0.4908 0.3588 0.086 Uiso 1 1 calc R U . . .
H32C H 0.1277 0.5002 0.2825 0.086 Uiso 1 1 calc R U . . .
C33 C 0.1562(5) 0.4430(3) 0.4317(10) 0.036(2) Uani 1 1 d . U . . .
H33A H 0.1717 0.4178 0.4454 0.053 Uiso 1 1 calc R U . . .
H33B H 0.1920 0.4599 0.4242 0.053 Uiso 1 1 calc R U . . .
H33C H 0.1298 0.4505 0.5005 0.053 Uiso 1 1 calc R U . . .
C34 C -0.0132(5) 0.4253(4) 0.3973(12) 0.056(3) Uani 1 1 d . U . . .
H34 H -0.0294 0.4490 0.3623 0.067 Uiso 1 1 calc R U . . .
C35 C 0.0054(5) 0.4325(4) 0.5294(11) 0.061(4) Uani 1 1 d . U . . .
H35A H 0.0392 0.4509 0.5321 0.092 Uiso 1 1 calc R U . . .
H35B H -0.0312 0.4417 0.5745 0.092 Uiso 1 1 calc R U . . .
H35C H 0.0201 0.4093 0.5664 0.092 Uiso 1 1 calc R U . . .
C36 C -0.0667(5) 0.3963(5) 0.3905(16) 0.089(6) Uani 1 1 d . U . . .
H36A H -0.0781 0.3920 0.3053 0.134 Uiso 1 1 calc R U . . .
H36B H -0.0523 0.3730 0.4269 0.134 Uiso 1 1 calc R U . . .
H36C H -0.1035 0.4054 0.4350 0.134 Uiso 1 1 calc R U . . .
C43 C 0.4982(6) 0.3419(4) 0.034(2) 0.098(5) Uani 1 1 d . U . . .
C44 C 0.5268(8) 0.3131(4) 0.094(2) 0.111(5) Uani 1 1 d . U . . .
H44 H 0.5425 0.2922 0.0515 0.133 Uiso 1 1 calc R U . . .
C45 C 0.5319(10) 0.3157(5) 0.218(2) 0.121(6) Uani 1 1 d . U . . .
H45 H 0.5519 0.2962 0.2608 0.145 Uiso 1 1 calc R U . . .
C46 C 0.5078(9) 0.3470(4) 0.285(2) 0.106(6) Uani 1 1 d . U . . .
H46 H 0.5108 0.3484 0.3706 0.127 Uiso 1 1 calc R U . . .
C47 C 0.4821(8) 0.3729(6) 0.221(3) 0.120(6) Uani 1 1 d . U . . .
H47 H 0.4656 0.3939 0.2614 0.144 Uiso 1 1 calc R U . . .
C48 C 0.4772(7) 0.3712(4) 0.089(2) 0.110(5) Uani 1 1 d . U . . .
H48 H 0.4591 0.3910 0.0438 0.132 Uiso 1 1 calc R U . . .
C49 C 0.4938(7) 0.3396(5) -0.097(2) 0.113(6) Uani 1 1 d . U . . .
H49A H 0.5115 0.3160 -0.1244 0.169 Uiso 1 1 calc R U . . .
H49B H 0.4495 0.3412 -0.1214 0.169 Uiso 1 1 calc R U . . .
H49C H 0.5174 0.3601 -0.1334 0.169 Uiso 1 1 calc R U . . .
S7 S 0.26821(16) 0.04313(7) -0.1199(2) 0.0427(7) Uani 0.495(8) 1 d D U P A 1
S8 S 0.12346(15) 0.07154(7) -0.0823(2) 0.0451(7) Uani 0.495(8) 1 d D U P A 1
P4A P 0.1762(2) 0.04756(12) -0.2041(3) 0.0187(13) Uani 0.495(8) 1 d D U P A 1
C19A C 0.1500(7) 0.0028(4) -0.2578(16) 0.024(4) Uani 0.495(8) 1 d D U P A 1
H19A H 0.1556 -0.0142 -0.1870 0.029 Uiso 0.495(8) 1 calc R U P A 1
C20A C 0.1936(8) -0.0124(5) -0.3572(14) 0.029(4) Uani 0.495(8) 1 d D U P A 1
H20A H 0.2375 -0.0097 -0.3315 0.044 Uiso 0.495(8) 1 calc R U P A 1
H20B H 0.1843 -0.0387 -0.3707 0.044 Uiso 0.495(8) 1 calc R U P A 1
H20C H 0.1868 0.0014 -0.4329 0.044 Uiso 0.495(8) 1 calc R U P A 1
C21A C 0.0805(7) -0.0007(6) -0.2931(17) 0.037(4) Uani 0.495(8) 1 d D U P A 1
H21A H 0.0541 0.0092 -0.2277 0.055 Uiso 0.495(8) 1 calc R U P A 1
H21B H 0.0727 0.0131 -0.3682 0.055 Uiso 0.495(8) 1 calc R U P A 1
H21C H 0.0701 -0.0269 -0.3061 0.055 Uiso 0.495(8) 1 calc R U P A 1
C22A C 0.1879(8) 0.0788(4) -0.3336(13) 0.027(3) Uani 0.495(8) 1 d D U P A 1
H22A H 0.2215 0.0673 -0.3849 0.032 Uiso 0.495(8) 1 calc R U P A 1
C23A C 0.1300(9) 0.0828(5) -0.4156(14) 0.033(4) Uani 0.495(8) 1 d D U P A 1
H23A H 0.1151 0.0582 -0.4398 0.049 Uiso 0.495(8) 1 calc R U P A 1
H23B H 0.0966 0.0957 -0.3712 0.049 Uiso 0.495(8) 1 calc R U P A 1
H23C H 0.1413 0.0970 -0.4883 0.049 Uiso 0.495(8) 1 calc R U P A 1
C24A C 0.2134(12) 0.1163(5) -0.2929(18) 0.038(6) Uani 0.495(8) 1 d D U P A 1
H24A H 0.2503 0.1126 -0.2408 0.056 Uiso 0.495(8) 1 calc R U P A 1
H24B H 0.2254 0.1308 -0.3645 0.056 Uiso 0.495(8) 1 calc R U P A 1
H24C H 0.1807 0.1295 -0.2474 0.056 Uiso 0.495(8) 1 calc R U P A 1
S13 S -0.04883(13) 0.32279(7) 0.0781(3) 0.0508(9) Uani 0.542(10) 1 d . U P B 1
S14 S 0.04492(10) 0.26860(6) 0.23253(19) 0.0259(4) Uani 0.542(10) 1 d . U P B 1
P7A P -0.0428(3) 0.26971(19) 0.1663(5) 0.0203(12) Uani 0.542(10) 1 d . U P B 1
C37A C -0.0532(10) 0.2334(5) 0.0537(17) 0.026(4) Uani 0.542(10) 1 d . U P B 1
H37A H -0.0176 0.2357 -0.0054 0.031 Uiso 0.542(10) 1 calc R U P B 1
C38A C -0.1143(9) 0.2367(5) -0.0196(17) 0.038(4) Uani 0.542(10) 1 d . U P B 1
H38A H -0.1169 0.2614 -0.0558 0.057 Uiso 0.542(10) 1 calc R U P B 1
H38B H -0.1146 0.2180 -0.0842 0.057 Uiso 0.542(10) 1 calc R U P B 1
H38C H -0.1504 0.2328 0.0343 0.057 Uiso 0.542(10) 1 calc R U P B 1
C39A C -0.0487(8) 0.1951(4) 0.110(2) 0.039(4) Uani 0.542(10) 1 d . U P B 1
H39A H -0.0095 0.1932 0.1570 0.058 Uiso 0.542(10) 1 calc R U P B 1
H39B H -0.0847 0.1911 0.1644 0.058 Uiso 0.542(10) 1 calc R U P B 1
H39C H -0.0489 0.1764 0.0459 0.058 Uiso 0.542(10) 1 calc R U P B 1
C40A C -0.1004(8) 0.2616(5) 0.2889(15) 0.028(3) Uani 0.542(10) 1 d . U P B 1
H40A H -0.1037 0.2342 0.3005 0.034 Uiso 0.542(10) 1 calc R U P B 1
C41A C -0.0816(12) 0.2777(9) 0.407(2) 0.052(7) Uani 0.542(10) 1 d . U P B 1
H41A H -0.0395 0.2688 0.4285 0.077 Uiso 0.542(10) 1 calc R U P B 1
H41B H -0.0810 0.3047 0.4001 0.077 Uiso 0.542(10) 1 calc R U P B 1
H41C H -0.1118 0.2702 0.4694 0.077 Uiso 0.542(10) 1 calc R U P B 1
S15 S 0.06090(17) 0.37012(6) -0.1186(2) 0.0451(8) Uani 0.504(7) 1 d . U P B 1
S16 S 0.1064(2) 0.28444(7) -0.0810(2) 0.0742(13) Uani 0.504(7) 1 d . U P B 1
P8A P 0.0567(2) 0.32152(11) -0.2033(4) 0.0177(11) Uani 0.504(7) 1 d . U P B 1
C43A C -0.0229(9) 0.3095(5) -0.2528(16) 0.022(3) Uani 0.504(7) 1 d . U P B 1
H43A H -0.0517 0.3151 -0.1833 0.026 Uiso 0.504(7) 1 calc R U P B 1
C44A C -0.0422(8) 0.3348(4) -0.3579(12) 0.020(3) Uani 0.504(7) 1 d . U P B 1
H44A H -0.0351 0.3607 -0.3347 0.031 Uiso 0.504(7) 1 calc R U P B 1
H44B H -0.0169 0.3289 -0.4299 0.031 Uiso 0.504(7) 1 calc R U P B 1
H44C H -0.0869 0.3311 -0.3763 0.031 Uiso 0.504(7) 1 calc R U P B 1
C45A C -0.0336(9) 0.2687(5) -0.2873(16) 0.029(4) Uani 0.504(7) 1 d . U P B 1
H45A H -0.0210 0.2528 -0.2193 0.044 Uiso 0.504(7) 1 calc R U P B 1
H45B H -0.0782 0.2648 -0.3055 0.044 Uiso 0.504(7) 1 calc R U P B 1
H45C H -0.0083 0.2626 -0.3591 0.044 Uiso 0.504(7) 1 calc R U P B 1
C46A C 0.1089(9) 0.3263(5) -0.3352(15) 0.026(3) Uani 0.504(7) 1 d . U P B 1
H46A H 0.0898 0.3457 -0.3886 0.031 Uiso 0.504(7) 1 calc R U P B 1
C47A C 0.1137(13) 0.2909(8) -0.412(3) 0.038(7) Uani 0.504(7) 1 d . U P B 1
H47A H 0.0713 0.2825 -0.4345 0.057 Uiso 0.504(7) 1 calc R U P B 1
H47B H 0.1379 0.2961 -0.4863 0.057 Uiso 0.504(7) 1 calc R U P B 1
H47C H 0.1349 0.2716 -0.3653 0.057 Uiso 0.504(7) 1 calc R U P B 1
C48A C 0.1743(10) 0.3406(6) -0.2978(19) 0.034(5) Uani 0.504(7) 1 d . U P B 1
H48A H 0.1695 0.3631 -0.2489 0.051 Uiso 0.504(7) 1 calc R U P B 1
H48B H 0.1960 0.3217 -0.2499 0.051 Uiso 0.504(7) 1 calc R U P B 1
H48C H 0.1989 0.3462 -0.3709 0.051 Uiso 0.504(7) 1 calc R U P B 1
S7B S 0.26821(16) 0.04313(7) -0.1199(2) 0.0427(7) Uani 0.505(8) 1 d D U P A 2
S8B S 0.12346(15) 0.07154(7) -0.0823(2) 0.0451(7) Uani 0.505(8) 1 d D U P A 2
P4B P 0.2034(2) 0.07035(12) -0.2029(4) 0.0204(12) Uani 0.505(8) 1 d D U P A 2
C19B C 0.2287(9) 0.1160(4) -0.2520(17) 0.030(4) Uani 0.505(8) 1 d D U P A 2
H19B H 0.2479 0.1279 -0.1787 0.036 Uiso 0.505(8) 1 calc R U P A 2
C20B C 0.2823(9) 0.1136(5) -0.3475(17) 0.040(5) Uani 0.505(8) 1 d D U P A 2
H20D H 0.3149 0.0966 -0.3184 0.060 Uiso 0.505(8) 1 calc R U P A 2
H20E H 0.2652 0.1044 -0.4247 0.060 Uiso 0.505(8) 1 calc R U P A 2
H20F H 0.3006 0.1382 -0.3599 0.060 Uiso 0.505(8) 1 calc R U P A 2
C21B C 0.1763(10) 0.1424(6) -0.294(2) 0.052(6) Uani 0.505(8) 1 d D U P A 2
H21D H 0.1433 0.1434 -0.2317 0.078 Uiso 0.505(8) 1 calc R U P A 2
H21E H 0.1939 0.1672 -0.3057 0.078 Uiso 0.505(8) 1 calc R U P A 2
H21F H 0.1584 0.1335 -0.3705 0.078 Uiso 0.505(8) 1 calc R U P A 2
C22B C 0.1789(7) 0.0433(4) -0.3342(13) 0.028(3) Uani 0.505(8) 1 d D U P A 2
H22B H 0.2143 0.0448 -0.3938 0.033 Uiso 0.505(8) 1 calc R U P A 2
C23B C 0.1210(9) 0.0584(6) -0.400(2) 0.044(5) Uani 0.505(8) 1 d D U P A 2
H23D H 0.1273 0.0846 -0.4189 0.067 Uiso 0.505(8) 1 calc R U P A 2
H23E H 0.1145 0.0445 -0.4757 0.067 Uiso 0.505(8) 1 calc R U P A 2
H23F H 0.0839 0.0556 -0.3478 0.067 Uiso 0.505(8) 1 calc R U P A 2
C24B C 0.1719(11) 0.0023(5) -0.3021(17) 0.037(5) Uani 0.505(8) 1 d D U P A 2
H24D H 0.2099 -0.0062 -0.2601 0.056 Uiso 0.505(8) 1 calc R U P A 2
H24E H 0.1353 -0.0010 -0.2489 0.056 Uiso 0.505(8) 1 calc R U P A 2
H24F H 0.1660 -0.0120 -0.3768 0.056 Uiso 0.505(8) 1 calc R U P A 2
S13B S -0.04883(13) 0.32279(7) 0.0781(3) 0.0508(9) Uani 0.458(10) 1 d D U P B 2
S14B S 0.04492(10) 0.26860(6) 0.23253(19) 0.0259(4) Uani 0.458(10) 1 d D U P B 2
P7B P -0.0453(3) 0.2847(2) 0.1847(5) 0.0178(13) Uani 0.458(10) 1 d D U P B 2
C37B C -0.0842(7) 0.2432(4) 0.1229(19) 0.030(4) Uani 0.458(10) 1 d D U P B 2
H37B H -0.0801 0.2226 0.1831 0.036 Uiso 0.458(10) 1 calc R U P B 2
C38B C -0.0516(13) 0.2317(10) 0.003(3) 0.063(10) Uani 0.458(10) 1 d D U P B 2
H38D H -0.0067 0.2273 0.0183 0.095 Uiso 0.458(10) 1 calc R U P B 2
H38E H -0.0709 0.2089 -0.0278 0.095 Uiso 0.458(10) 1 calc R U P B 2
H38F H -0.0564 0.2514 -0.0572 0.095 Uiso 0.458(10) 1 calc R U P B 2
C39B C -0.1543(8) 0.2498(6) 0.097(3) 0.044(5) Uani 0.458(10) 1 d D U P B 2
H39D H -0.1757 0.2572 0.1721 0.066 Uiso 0.458(10) 1 calc R U P B 2
H39E H -0.1588 0.2695 0.0362 0.066 Uiso 0.458(10) 1 calc R U P B 2
H39F H -0.1733 0.2270 0.0657 0.066 Uiso 0.458(10) 1 calc R U P B 2
C40B C -0.0898(7) 0.2997(4) 0.3186(14) 0.025(4) Uani 0.458(10) 1 d D U P B 2
H40B H -0.0608 0.3167 0.3633 0.031 Uiso 0.458(10) 1 calc R U P B 2
C41B C -0.1474(8) 0.3232(6) 0.2893(19) 0.033(5) Uani 0.458(10) 1 d D U P B 2
H41D H -0.1357 0.3427 0.2320 0.050 Uiso 0.458(10) 1 calc R U P B 2
H41E H -0.1800 0.3075 0.2529 0.050 Uiso 0.458(10) 1 calc R U P B 2
H41F H -0.1636 0.3343 0.3643 0.050 Uiso 0.458(10) 1 calc R U P B 2
C42B C -0.1036(13) 0.2688(7) 0.407(2) 0.037(6) Uani 0.458(10) 1 d D U P B 2
H42A H -0.0650 0.2547 0.4220 0.056 Uiso 0.458(10) 1 calc R U P B 2
H42B H -0.1192 0.2792 0.4833 0.056 Uiso 0.458(10) 1 calc R U P B 2
H42C H -0.1357 0.2524 0.3719 0.056 Uiso 0.458(10) 1 calc R U P B 2
S15B S 0.06090(17) 0.37012(6) -0.1186(2) 0.0451(8) Uani 0.496(7) 1 d D U P B 2
S16B S 0.1064(2) 0.28444(7) -0.0810(2) 0.0742(13) Uani 0.496(7) 1 d D U P B 2
P8B P 0.1134(2) 0.32641(11) -0.2002(4) 0.0190(11) Uani 0.496(7) 1 d D U P B 2
C43B C 0.1903(7) 0.3416(4) -0.2504(15) 0.023(3) Uani 0.496(7) 1 d D U P B 2
H43B H 0.2101 0.3543 -0.1792 0.027 Uiso 0.496(7) 1 calc R U P B 2
C44B C 0.1856(8) 0.3709(4) -0.3524(13) 0.024(3) Uani 0.496(7) 1 d D U P B 2
H44D H 0.1562 0.3904 -0.3277 0.035 Uiso 0.496(7) 1 calc R U P B 2
H44E H 0.2272 0.3817 -0.3669 0.035 Uiso 0.496(7) 1 calc R U P B 2
H44F H 0.1704 0.3592 -0.4271 0.035 Uiso 0.496(7) 1 calc R U P B 2
C45B C 0.2369(8) 0.3107(5) -0.2898(16) 0.032(4) Uani 0.496(7) 1 d D U P B 2
H45D H 0.2400 0.2921 -0.2253 0.048 Uiso 0.496(7) 1 calc R U P B 2
H45E H 0.2217 0.2991 -0.3646 0.048 Uiso 0.496(7) 1 calc R U P B 2
H45F H 0.2785 0.3216 -0.3044 0.048 Uiso 0.496(7) 1 calc R U P B 2
C46B C 0.0645(7) 0.3125(4) -0.3317(12) 0.025(3) Uani 0.496(7) 1 d D U P B 2
H46B H 0.0588 0.3347 -0.3850 0.030 Uiso 0.496(7) 1 calc R U P B 2
C47B C 0.0959(12) 0.2820(7) -0.408(3) 0.034(6) Uani 0.496(7) 1 d D U P B 2
H47D H 0.1374 0.2905 -0.4355 0.050 Uiso 0.496(7) 1 calc R U P B 2
H47E H 0.1008 0.2597 -0.3584 0.050 Uiso 0.496(7) 1 calc R U P B 2
H47F H 0.0695 0.2764 -0.4789 0.050 Uiso 0.496(7) 1 calc R U P B 2
C48B C -0.0007(8) 0.3005(6) -0.2867(17) 0.032(4) Uani 0.496(7) 1 d D U P B 2
H48D H -0.0194 0.3205 -0.2386 0.048 Uiso 0.496(7) 1 calc R U P B 2
H48E H -0.0277 0.2950 -0.3567 0.048 Uiso 0.496(7) 1 calc R U P B 2
H48F H 0.0035 0.2783 -0.2362 0.048 Uiso 0.496(7) 1 calc R U P B 2
C42A C -0.1657(8) 0.2757(7) 0.2567(17) 0.045(5) Uani 0.542(10) 1 d . U P B 1
H42D H -0.1789 0.2652 0.1786 0.068 Uiso 0.542(10) 1 calc R U P B 1
H42E H -0.1956 0.2683 0.3201 0.068 Uiso 0.542(10) 1 calc R U P B 1
H42F H -0.1648 0.3028 0.2508 0.068 Uiso 0.542(10) 1 calc R U P B 1

loop_
_atom_site_aniso_label
_atom_site_aniso_U_11
_atom_site_aniso_U_22
_atom_site_aniso_U_33
_atom_site_aniso_U_23
_atom_site_aniso_U_13
_atom_site_aniso_U_12
U1 0.05042(17) 0.01404(12) 0.01321(12) -0.00044(16) -0.0004(2) -0.00487(11)
U2 0.03914(15) 0.01194(11) 0.01219(11) 0.00077(16) 0.00085(19) 0.00404(10)
S1 0.0683(18) 0.0206(11) 0.0375(13) -0.0109(10) 0.0324(13) -0.0144(11)
S2 0.0434(12) 0.0144(9) 0.0308(14) -0.0007(7) 0.0123(9) -0.0011(8)
P1 0.0516(15) 0.0158(10) 0.0356(13) -0.0047(9) 0.0223(12) -0.0054(10)
C1 0.049(5) 0.021(4) 0.071(7) 0.007(5) 0.027(5) 0.006(3)
C2 0.055(7) 0.036(6) 0.127(11) 0.019(7) -0.006(7) 0.005(5)
C3 0.049(6) 0.031(5) 0.050(6) 0.011(4) 0.014(5) 0.002(4)
C4 0.088(7) 0.034(5) 0.039(5) -0.014(4) 0.021(5) -0.021(5)
C5 0.094(8) 0.037(6) 0.049(7) -0.004(5) 0.003(6) -0.022(6)
C6 0.119(10) 0.054(8) 0.060(8) -0.032(7) 0.041(8) -0.028(7)
S3 0.0506(16) 0.0511(16) 0.0151(10) 0.0023(10) -0.0003(10) -0.0295(13)
S4 0.0492(13) 0.0225(10) 0.0225(14) -0.0057(8) -0.0031(9) -0.0007(9)
S5 0.0391(11) 0.0152(8) 0.0487(16) 0.0037(11) -0.0199(12) -0.0033(8)
S6 0.0423(13) 0.0179(10) 0.0323(12) 0.0034(9) -0.0150(10) -0.0050(9)
S9 0.088(2) 0.0185(11) 0.065(2) -0.0103(10) 0.0581(16) -0.0172(12)
S10 0.0197(10) 0.0155(10) 0.0633(16) -0.0062(10) 0.0042(10) -0.0007(8)
S11 0.135(3) 0.0239(11) 0.0277(16) -0.0129(10) -0.0424(16) 0.0396(14)
S12 0.0245(10) 0.0198(10) 0.0150(9) 0.0004(8) -0.0014(8) 0.0017(8)
P2 0.0635(17) 0.0204(11) 0.0233(11) 0.0079(9) -0.0049(11) -0.0076(11)
P3 0.0316(13) 0.0152(10) 0.0673(18) 0.0098(11) -0.0255(13) -0.0055(9)
P5 0.0321(13) 0.0238(12) 0.096(2) -0.0299(14) 0.0359(15) -0.0133(10)
P6 0.0323(12) 0.0213(10) 0.0191(10) -0.0062(8) -0.0071(9) 0.0118(9)
C7 0.045(5) 0.047(5) 0.017(4) 0.000(4) -0.009(4) 0.001(4)
C8 0.058(7) 0.039(5) 0.063(7) -0.012(5) -0.030(6) -0.006(5)
C9 0.072(7) 0.084(10) 0.115(14) -0.020(9) -0.010(7) 0.003(7)
C10 0.200(16) 0.046(7) 0.073(9) 0.023(6) 0.006(9) 0.016(8)
C11 0.36(3) 0.112(16) 0.114(16) 0.066(13) 0.081(19) 0.135(19)
C12 0.119(16) 0.136(16) 0.093(10) 0.063(9) 0.007(10) 0.023(13)
C13 0.028(5) 0.045(6) 0.085(7) 0.043(5) -0.020(5) -0.011(4)
C14 0.038(6) 0.061(7) 0.131(13) 0.062(8) -0.002(7) 0.000(5)
C15 0.035(6) 0.056(7) 0.113(10) 0.048(7) -0.007(6) -0.009(5)
C16 0.044(6) 0.021(4) 0.142(11) -0.024(7) 0.000(10) -0.008(4)
C17 0.036(5) 0.024(4) 0.128(9) -0.025(6) -0.039(7) 0.002(3)
C18 0.077(9) 0.026(5) 0.127(9) -0.026(6) -0.065(8) 0.009(5)
C25 0.022(4) 0.037(5) 0.111(8) -0.042(5) 0.024(5) -0.006(4)
C26 0.046(7) 0.039(6) 0.145(13) -0.049(6) 0.036(7) -0.018(5)
C27 0.030(6) 0.055(7) 0.130(10) -0.043(6) 0.004(6) -0.005(5)
C28 0.043(5) 0.055(6) 0.184(11) -0.068(7) 0.065(7) -0.033(4)
C29 0.035(6) 0.077(8) 0.205(15) -0.096(8) 0.031(7) 0.002(5)
C30 0.086(10) 0.066(9) 0.168(11) -0.069(8) 0.083(8) -0.029(7)
C31 0.053(5) 0.019(4) 0.029(4) -0.009(3) 0.009(4) 0.002(3)
C32 0.111(10) 0.015(4) 0.045(6) -0.004(4) -0.014(6) 0.015(5)
C33 0.035(5) 0.031(5) 0.041(5) -0.013(4) 0.008(4) -0.006(4)
C34 0.029(5) 0.073(7) 0.065(6) -0.048(5) -0.009(4) 0.022(4)
C35 0.033(6) 0.096(10) 0.054(6) -0.047(6) 0.014(5) -0.008(6)
C36 0.025(5) 0.123(11) 0.120(12) -0.091(10) 0.009(6) -0.004(6)
C43 0.033(6) 0.065(7) 0.197(11) 0.081(8) -0.018(7) -0.007(5)
C44 0.122(11) 0.033(6) 0.178(12) 0.026(7) -0.093(10) -0.001(6)
C45 0.120(13) 0.050(8) 0.192(13) 0.013(8) -0.094(10) 0.004(8)
C46 0.086(11) 0.041(6) 0.189(14) 0.028(8) -0.052(10) -0.025(7)
C47 0.057(9) 0.089(9) 0.214(14) 0.076(9) 0.025(9) 0.003(7)
C48 0.056(8) 0.066(7) 0.207(13) 0.091(8) 0.021(8) 0.019(6)
C49 0.040(8) 0.112(12) 0.187(12) 0.091(10) -0.022(8) -0.012(8)
S7 0.0728(19) 0.0370(14) 0.0183(11) -0.0037(9) -0.0021(11) 0.0334(13)
S8 0.0766(19) 0.0437(14) 0.0149(10) 0.0031(10) 0.0060(11) 0.0351(14)
P4A 0.025(2) 0.021(2) 0.0108(18) 0.0010(15) -0.0003(15) 0.0028(18)
C19A 0.039(8) 0.025(7) 0.010(7) -0.005(5) 0.006(6) 0.002(5)
C20A 0.044(9) 0.026(8) 0.018(8) -0.005(6) 0.010(6) 0.003(7)
C21A 0.039(8) 0.051(11) 0.021(9) -0.008(8) 0.000(6) -0.005(7)
C22A 0.038(8) 0.027(7) 0.015(6) 0.005(5) 0.000(6) 0.004(6)
C23A 0.048(9) 0.034(9) 0.017(9) 0.007(7) -0.005(6) 0.011(7)
C24A 0.068(14) 0.036(9) 0.009(9) 0.005(7) 0.005(9) -0.008(8)
S13 0.0522(15) 0.0299(12) 0.070(2) -0.0233(12) -0.0443(14) 0.0175(11)
S14 0.0246(10) 0.0303(11) 0.0229(10) 0.0088(8) -0.0064(8) -0.0080(9)
P7A 0.026(2) 0.018(3) 0.017(2) -0.004(2) -0.0008(17) -0.004(2)
C37A 0.038(8) 0.018(6) 0.022(7) -0.007(5) -0.005(6) -0.004(5)
C38A 0.050(9) 0.034(9) 0.030(8) -0.011(7) -0.016(7) -0.003(7)
C39A 0.052(9) 0.023(6) 0.041(8) -0.004(7) -0.001(11) -0.010(6)
C40A 0.030(7) 0.030(8) 0.024(6) 0.000(5) 0.004(5) -0.006(6)
C41A 0.037(12) 0.09(2) 0.029(8) -0.014(9) 0.007(7) -0.015(11)
S15 0.107(3) 0.0126(10) 0.0152(11) 0.0013(8) -0.0088(13) 0.0007(12)
S16 0.191(4) 0.0145(11) 0.0173(11) 0.0038(9) 0.0242(17) 0.0235(17)
P8A 0.024(2) 0.0158(19) 0.0131(18) 0.0002(14) -0.0007(15) -0.0019(15)
C43A 0.036(7) 0.020(7) 0.010(7) -0.002(5) 0.002(5) -0.001(5)
C44A 0.025(7) 0.025(7) 0.012(7) -0.002(5) 0.000(5) -0.003(6)
C45A 0.043(10) 0.020(7) 0.024(8) 0.002(6) 0.003(7) -0.009(6)
C46A 0.039(8) 0.024(7) 0.016(6) 0.006(5) 0.002(5) -0.001(6)
C47A 0.043(13) 0.039(11) 0.032(13) -0.009(10) 0.004(9) 0.001(9)
C48A 0.037(8) 0.050(11) 0.015(9) -0.012(8) 0.011(7) -0.004(7)
S7B 0.0728(19) 0.0370(14) 0.0183(11) -0.0037(9) -0.0021(11) 0.0334(13)
S8B 0.0766(19) 0.0437(14) 0.0149(10) 0.0031(10) 0.0060(11) 0.0351(14)
P4B 0.028(2) 0.021(2) 0.0120(18) 0.0016(15) 0.0025(16) 0.0000(19)
C19B 0.053(9) 0.025(7) 0.011(8) 0.004(6) -0.005(7) 0.002(6)
C20B 0.062(10) 0.027(9) 0.032(9) 0.003(7) 0.010(8) -0.004(7)
C21B 0.073(12) 0.041(10) 0.043(12) 0.026(9) 0.000(9) 0.015(9)
C22B 0.025(7) 0.035(7) 0.023(6) -0.007(5) 0.002(5) -0.005(6)
C23B 0.047(9) 0.059(11) 0.026(9) -0.015(10) -0.017(9) 0.005(8)
C24B 0.065(14) 0.037(8) 0.009(9) -0.011(6) 0.007(9) -0.011(7)
S13B 0.0522(15) 0.0299(12) 0.070(2) -0.0233(12) -0.0443(14) 0.0175(11)
S14B 0.0246(10) 0.0303(11) 0.0229(10) 0.0088(8) -0.0064(8) -0.0080(9)
P7B 0.021(2) 0.020(3) 0.012(2) -0.004(2) -0.0038(18) -0.005(2)
C37B 0.033(7) 0.019(7) 0.037(10) -0.017(7) -0.010(7) -0.002(5)
C38B 0.049(13) 0.076(19) 0.065(15) -0.059(15) 0.004(11) -0.018(11)
C39B 0.041(8) 0.053(12) 0.038(13) -0.022(11) -0.004(8) -0.006(7)
C40B 0.021(7) 0.025(8) 0.030(7) -0.009(6) 0.001(5) -0.008(6)
C41B 0.023(8) 0.038(10) 0.039(10) 0.001(8) 0.016(7) 0.000(7)
C42B 0.035(14) 0.039(11) 0.038(10) 0.004(8) 0.003(9) -0.017(9)
S15B 0.107(3) 0.0126(10) 0.0152(11) 0.0013(8) -0.0088(13) 0.0007(12)
S16B 0.191(4) 0.0145(11) 0.0173(11) 0.0038(9) 0.0242(17) 0.0235(17)
P8B 0.028(2) 0.0149(19) 0.0144(19) -0.0009(14) -0.0006(16) 0.0002(16)
C43B 0.038(7) 0.025(7) 0.006(7) -0.001(6) -0.003(5) 0.000(5)
C44B 0.029(8) 0.029(7) 0.013(6) 0.001(5) 0.001(5) -0.005(6)
C45B 0.037(9) 0.039(9) 0.020(8) -0.002(7) 0.007(7) 0.008(7)
C46B 0.034(7) 0.028(8) 0.012(6) 0.000(5) -0.002(5) -0.003(6)
C47B 0.049(13) 0.036(11) 0.016(10) -0.004(9) 0.000(9) 0.001(9)
C48B 0.039(8) 0.042(11) 0.015(8) -0.007(8) -0.006(6) -0.009(7)
C42A 0.027(7) 0.078(14) 0.031(9) -0.001(9) 0.005(6) 0.001(7)

loop_
_atom_type_symbol
_atom_type_description
_atom_type_scat_dispersion_real
_atom_type_scat_dispersion_imag
_atom_type_scat_source
C C 0.0033 0.0016 'International Tables Vol C Tables 4.2.6.8 and 6.1.1.4'
H H 0.0000 0.0000 'International Tables Vol C Tables 4.2.6.8 and 6.1.1.4'
P P 0.1023 0.0942 'International Tables Vol C Tables 4.2.6.8 and 6.1.1.4'
S S 0.1246 0.1234 'International Tables Vol C Tables 4.2.6.8 and 6.1.1.4'
U U -9.6767 9.6646 'International Tables Vol C Tables 4.2.6.8 and 6.1.1.4'

loop_
_geom_angle_atom_site_label_1
_geom_angle_atom_site_label_2
_geom_angle_atom_site_label_3
_geom_angle
S2 U1 S3 92.07(7)
S2 U1 S8B 91.53(8)
S3 U1 S8B 151.99(8)
S2 U1 S8 91.53(8)
S3 U1 S8 151.99(8)
S2 U1 S6 137.26(6)
S3 U1 S6 79.71(7)
S8B U1 S6 78.86(8)
S8 U1 S6 78.86(8)
S2 U1 S7B 80.52(8)
S3 U1 S7B 137.72(10)
S8B U1 S7B 70.22(8)
S6 U1 S7B 131.93(8)
S2 U1 S7 80.52(8)
S3 U1 S7 137.72(10)
S8 U1 S7 70.22(8)
S6 U1 S7 131.93(8)
S2 U1 S5 152.49(7)
S3 U1 S5 89.93(9)
S8B U1 S5 99.43(8)
S8 U1 S5 99.43(8)
S6 U1 S5 70.02(7)
S7B U1 S5 79.63(9)
S7 U1 S5 79.63(9)
S2 U1 S4 78.18(7)
S3 U1 S4 70.35(8)
S8B U1 S4 137.44(7)
S8 U1 S4 137.44(7)
S6 U1 S4 134.77(6)
S7B U1 S4 67.39(7)
S7 U1 S4 67.39(7)
S5 U1 S4 76.70(6)
S2 U1 S1 70.37(6)
S3 U1 S1 77.02(9)
S8B U1 S1 78.10(8)
S8 U1 S1 78.10(8)
S6 U1 S1 66.90(7)
S7B U1 S1 135.96(7)
S7 U1 S1 135.96(7)
S5 U1 S1 136.50(7)
S4 U1 S1 133.24(7)
S9 U2 S13B 152.93(9)
S9 U2 S13 152.93(9)
S9 U2 S12 88.76(7)
S13B U2 S12 100.15(7)
S13 U2 S12 100.15(7)
S9 U2 S15B 76.67(10)
S13B U2 S15B 79.15(10)
S12 U2 S15B 135.39(7)
S9 U2 S15 76.67(10)
S13 U2 S15 79.15(10)
S12 U2 S15 135.39(7)
S9 U2 S11 81.91(10)
S13B U2 S11 77.37(9)
S13 U2 S11 77.37(9)
S12 U2 S11 69.95(7)
S15B U2 S11 66.40(7)
S15 U2 S11 66.40(7)
S9 U2 S16B 93.96(11)
S13B U2 S16B 89.12(11)
S12 U2 S16B 153.88(7)
S15B U2 S16B 70.17(7)
S11 U2 S16B 136.16(8)
S9 U2 S16 93.96(11)
S13 U2 S16 89.12(11)
S12 U2 S16 153.88(7)
S15 U2 S16 70.17(7)
S11 U2 S16 136.16(8)
S9 U2 S14 137.11(8)
S13 U2 S14 69.95(7)
S12 U2 S14 79.11(6)
S15 U2 S14 137.97(7)
S11 U2 S14 129.57(9)
S16 U2 S14 81.32(7)
S9 U2 S14B 137.11(8)
S13B U2 S14B 69.95(7)
S12 U2 S14B 79.11(6)
S15B U2 S14B 137.97(7)
S11 U2 S14B 129.57(9)
S16B U2 S14B 81.32(7)
S9 U2 S10 69.86(8)
S13B U2 S10 137.00(7)
S13 U2 S10 137.00(7)
S12 U2 S10 76.62(7)
S15B U2 S10 132.92(9)
S15 U2 S10 132.92(9)
S11 U2 S10 136.32(8)
S16B U2 S10 79.97(10)
S16 U2 S10 79.97(10)
S14 U2 S10 67.33(6)
S14B U2 S10 67.33(6)
P1 S1 U1 89.36(11)
P1 S2 U1 91.15(10)
C1 P1 C4 106.7(5)
C1 P1 S1 112.8(3)
C4 P1 S1 106.7(4)
C1 P1 S2 111.3(4)
C4 P1 S2 110.4(4)
S1 P1 S2 108.90(14)
C2 C1 C3 110.1(11)
C2 C1 P1 111.5(7)
C3 C1 P1 112.2(7)
C2 C1 H1 107.6
C3 C1 H1 107.6
P1 C1 H1 107.6
C1 C2 H2A 109.5
C1 C2 H2B 109.5
H2A C2 H2B 109.5
C1 C2 H2C 109.5
H2A C2 H2C 109.5
H2B C2 H2C 109.5
C1 C3 H3A 109.5
C1 C3 H3B 109.5
H3A C3 H3B 109.5
C1 C3 H3C 109.5
H3A C3 H3C 109.5
H3B C3 H3C 109.5
C6 C4 C5 111.7(9)
C6 C4 P1 113.4(10)
C5 C4 P1 113.7(8)
C6 C4 H4 105.7
C5 C4 H4 105.7
P1 C4 H4 105.7
C4 C5 H5A 109.5
C4 C5 H5B 109.5
H5A C5 H5B 109.5
C4 C5 H5C 109.5
H5A C5 H5C 109.5
H5B C5 H5C 109.5
C4 C6 H6A 109.5
C4 C6 H6B 109.5
H6A C6 H6B 109.5
C4 C6 H6C 109.5
H6A C6 H6C 109.5
H6B C6 H6C 109.5
P2 S3 U1 90.90(11)
P2 S4 U1 89.15(12)
P3 S5 U1 89.75(11)
P3 S6 U1 90.75(12)
P5 S9 U2 91.26(11)
P5 S10 U2 89.03(13)
P6 S11 U2 90.38(10)
P6 S12 U2 90.55(9)
C7 P2 C10 110.6(8)
C7 P2 S4 111.6(3)
C10 P2 S4 110.9(6)
C7 P2 S3 109.1(4)
C10 P2 S3 105.3(8)
S4 P2 S3 109.05(16)
C13 P3 C17 110.8(7)
C13 P3 S6 105.9(5)
C17 P3 S6 109.2(3)
C13 P3 S5 111.3(4)
C17 P3 S5 110.6(6)
S6 P3 S5 108.95(14)
C25 P5 C28 110.3(7)
C25 P5 S10 111.0(4)
C28 P5 S10 110.9(4)
C25 P5 S9 107.2(4)
C28 P5 S9 108.8(8)
S10 P5 S9 108.53(18)
C34 P6 C31 109.7(5)
C34 P6 S11 110.5(4)
C31 P6 S11 106.3(3)
C34 P6 S12 110.8(5)
C31 P6 S12 111.4(3)
S11 P6 S12 107.97(13)
C9 C7 C8 110.5(12)
C9 C7 P2 107.3(9)
C8 C7 P2 111.2(7)
C9 C7 H7 109.2
C8 C7 H7 109.2
P2 C7 H7 109.2
C7 C8 H8A 109.5
C7 C8 H8B 109.5
H8A C8 H8B 109.5
C7 C8 H8C 109.5
H8A C8 H8C 109.5
H8B C8 H8C 109.5
C7 C9 H9A 109.5
C7 C9 H9B 109.5
H9A C9 H9B 109.5
C7 C9 H9C 109.5
H9A C9 H9C 109.5
H9B C9 H9C 109.5
C12 C10 C11 115.6(19)
C12 C10 P2 114.4(14)
C11 C10 P2 111.3(15)
C12 C10 H10 104.7
C11 C10 H10 104.7
P2 C10 H10 104.7
C10 C11 H11A 109.5
C10 C11 H11B 109.5
H11A C11 H11B 109.5
C10 C11 H11C 109.5
H11A C11 H11C 109.5
H11B C11 H11C 109.5
C10 C12 H12A 109.5
C10 C12 H12B 109.5
H12A C12 H12B 109.5
C10 C12 H12C 109.5
H12A C12 H12C 109.5
H12B C12 H12C 109.5
C15 C13 C14 112.5(9)
C15 C13 P3 111.7(8)
C14 C13 P3 116.0(11)
C15 C13 H13 105.2
C14 C13 H13 105.2
P3 C13 H13 105.2
C13 C14 H14A 109.5
C13 C14 H14B 109.5
H14A C14 H14B 109.5
C13 C14 H14C 109.5
H14A C14 H14C 109.5
H14B C14 H14C 109.5
C13 C15 H15A 109.5
C13 C15 H15B 109.5
H15A C15 H15B 109.5
C13 C15 H15C 109.5
H15A C15 H15C 109.5
H15B C15 H15C 109.5
C17 C16 H16A 109.5
C17 C16 H16B 109.5
H16A C16 H16B 109.5
C17 C16 H16C 109.5
H16A C16 H16C 109.5
H16B C16 H16C 109.5
C18 C17 C16 111.7(15)
C18 C17 P3 110.4(9)
C16 C17 P3 113.0(9)
C18 C17 H17 107.2
C16 C17 H17 107.2
P3 C17 H17 107.2
C17 C18 H18A 109.5
C17 C18 H18B 109.5
H18A C18 H18B 109.5
C17 C18 H18C 109.5
H18A C18 H18C 109.5
H18B C18 H18C 109.5
C27 C25 C26 111.4(11)
C27 C25 P5 113.2(8)
C26 C25 P5 113.0(11)
C27 C25 H25 106.2
C26 C25 H25 106.2
P5 C25 H25 106.2
C25 C26 H26A 109.5
C25 C26 H26B 109.5
H26A C26 H26B 109.5
C25 C26 H26C 109.5
H26A C26 H26C 109.5
H26B C26 H26C 109.5
C25 C27 H27A 109.5
C25 C27 H27B 109.5
H27A C27 H27B 109.5
C25 C27 H27C 109.5
H27A C27 H27C 109.5
H27B C27 H27C 109.5
C30 C28 C29 110.1(12)
C30 C28 P5 113.7(12)
C29 C28 P5 112.1(13)
C30 C28 H28 106.8
C29 C28 H28 106.8
P5 C28 H28 106.8
C28 C29 H29A 109.5
C28 C29 H29B 109.5
H29A C29 H29B 109.5
C28 C29 H29C 109.5
H29A C29 H29C 109.5
H29B C29 H29C 109.5
C28 C30 H30A 109.5
C28 C30 H30B 109.5
H30A C30 H30B 109.5
C28 C30 H30C 109.5
H30A C30 H30C 109.5
H30B C30 H30C 109.5
C33 C31 C32 111.4(8)
C33 C31 P6 116.2(7)
C32 C31 P6 109.9(8)
C33 C31 H31 106.2
C32 C31 H31 106.2
P6 C31 H31 106.2
C31 C32 H32A 109.5
C31 C32 H32B 109.5
H32A C32 H32B 109.5
C31 C32 H32C 109.5
H32A C32 H32C 109.5
H32B C32 H32C 109.5
C31 C33 H33A 109.5
C31 C33 H33B 109.5
H33A C33 H33B 109.5
C31 C33 H33C 109.5
H33A C33 H33C 109.5
H33B C33 H33C 109.5
C35 C34 C36 110.5(13)
C35 C34 P6 112.1(7)
C36 C34 P6 109.8(7)
C35 C34 H34 108.1
C36 C34 H34 108.1
P6 C34 H34 108.1
C34 C35 H35A 109.5
C34 C35 H35B 109.5
H35A C35 H35B 109.5
C34 C35 H35C 109.5
H35A C35 H35C 109.5
H35B C35 H35C 109.5
C34 C36 H36A 109.5
C34 C36 H36B 109.5
H36A C36 H36B 109.5
C34 C36 H36C 109.5
H36A C36 H36C 109.5
H36B C36 H36C 109.5
C48 C43 C44 123(2)
C48 C43 C49 119.1(16)
C44 C43 C49 118(2)
C45 C44 C43 118(2)
C45 C44 H44 121.1
C43 C44 H44 121.1
C44 C45 C46 122.1(17)
C44 C45 H45 118.9
C46 C45 H45 118.9
C47 C46 C45 116(2)
C47 C46 H46 122.0
C45 C46 H46 122.0
C46 C47 C48 123(2)
C46 C47 H47 118.6
C48 C47 H47 118.6
C43 C48 C47 118.2(15)
C43 C48 H48 120.9
C47 C48 H48 120.9
C43 C49 H49A 109.5
C43 C49 H49B 109.5
H49A C49 H49B 109.5
C43 C49 H49C 109.5
H49A C49 H49C 109.5
H49B C49 H49C 109.5
P4A S7 U1 88.09(14)
P4A S8 U1 92.55(15)
C19A P4A C22A 109.8(7)
C19A P4A S8 116.4(6)
C22A P4A S8 109.7(6)
C19A P4A S7 110.5(6)
C22A P4A S7 104.8(5)
S8 P4A S7 104.9(2)
C21A C19A C20A 111.8(14)
C21A C19A P4A 117.0(12)
C20A C19A P4A 111.5(11)
C21A C19A H19A 105.1
C20A C19A H19A 105.1
P4A C19A H19A 105.1
C19A C20A H20A 109.5
C19A C20A H20B 109.5
H20A C20A H20B 109.5
C19A C20A H20C 109.5
H20A C20A H20C 109.5
H20B C20A H20C 109.5
C19A C21A H21A 109.5
C19A C21A H21B 109.5
H21A C21A H21B 109.5
C19A C21A H21C 109.5
H21A C21A H21C 109.5
H21B C21A H21C 109.5
C24A C22A C23A 111.9(15)
C24A C22A P4A 111.5(11)
C23A C22A P4A 114.0(11)
C24A C22A H22A 106.3
C23A C22A H22A 106.3
P4A C22A H22A 106.3
C22A C23A H23A 109.5
C22A C23A H23B 109.5
H23A C23A H23B 109.5
C22A C23A H23C 109.5
H23A C23A H23C 109.5
H23B C23A H23C 109.5
C22A C24A H24A 109.5
C22A C24A H24B 109.5
H24A C24A H24B 109.5
C22A C24A H24C 109.5
H24A C24A H24C 109.5
H24B C24A H24C 109.5
P7A S13 U2 91.78(17)
P7A S14 U2 93.65(19)
C37A P7A C40A 107.6(9)
C37A P7A S14 110.3(7)
C40A P7A S14 110.4(6)
C37A P7A S13 109.2(6)
C40A P7A S13 115.6(6)
S14 P7A S13 103.7(3)
C39A C37A C38A 109.8(15)
C39A C37A P7A 111.8(14)
C38A C37A P7A 113.9(14)
C39A C37A H37A 107.0
C38A C37A H37A 107.0
P7A C37A H37A 107.0
C37A C38A H38A 109.5
C37A C38A H38B 109.5
H38A C38A H38B 109.5
C37A C38A H38C 109.5
H38A C38A H38C 109.5
H38B C38A H38C 109.5
C37A C39A H39A 109.5
C37A C39A H39B 109.5
H39A C39A H39B 109.5
C37A C39A H39C 109.5
H39A C39A H39C 109.5
H39B C39A H39C 109.5
C41A C40A C42A 108.6(17)
C41A C40A P7A 113.5(14)
C42A C40A P7A 112.4(12)
C41A C40A H40A 107.3
C42A C40A H40A 107.3
P7A C40A H40A 107.3
C40A C41A H41A 109.5
C40A C41A H41B 109.5
H41A C41A H41B 109.5
C40A C41A H41C 109.5
H41A C41A H41C 109.5
H41B C41A H41C 109.5
P8A S15 U2 91.90(14)
P8A S16 U2 88.01(14)
C43A P8A C46A 110.2(8)
C43A P8A S15 113.0(6)
C46A P8A S15 105.0(6)
C43A P8A S16 119.1(6)
C46A P8A S16 104.7(6)
S15 P8A S16 103.5(2)
C44A C43A C45A 110.4(14)
C44A C43A P8A 109.3(12)
C45A C43A P8A 116.0(14)
C44A C43A H43A 106.9
C45A C43A H43A 106.9
P8A C43A H43A 106.9
C43A C44A H44A 109.5
C43A C44A H44B 109.5
H44A C44A H44B 109.5
C43A C44A H44C 109.5
H44A C44A H44C 109.5
H44B C44A H44C 109.5
C43A C45A H45A 109.5
C43A C45A H45B 109.5
H45A C45A H45B 109.5
C43A C45A H45C 109.5
H45A C45A H45C 109.5
H45B C45A H45C 109.5
C48A C46A C47A 111.6(17)
C48A C46A P8A 111.5(12)
C47A C46A P8A 113.5(15)
C48A C46A H46A 106.6
C47A C46A H46A 106.6
P8A C46A H46A 106.6
C46A C47A H47A 109.5
C46A C47A H47B 109.5
H47A C47A H47B 109.5
C46A C47A H47C 109.5
H47A C47A H47C 109.5
H47B C47A H47C 109.5
C46A C48A H48A 109.5
C46A C48A H48B 109.5
H48A C48A H48B 109.5
C46A C48A H48C 109.5
H48A C48A H48C 109.5
H48B C48A H48C 109.5
P4B S7B U1 91.57(15)
P4B S8B U1 86.97(15)
C19B P4B C22B 109.7(8)
C19B P4B S7B 113.2(6)
C22B P4B S7B 107.9(5)
C19B P4B S8B 113.4(6)
C22B P4B S8B 105.9(6)
S7B P4B S8B 106.4(2)
C21B C19B C20B 111.4(15)
C21B C19B P4B 116.0(14)
C20B C19B P4B 111.5(12)
C21B C19B H19B 105.7
C20B C19B H19B 105.7
P4B C19B H19B 105.7
C19B C20B H20D 109.5
C19B C20B H20E 109.5
H20D C20B H20E 109.5
C19B C20B H20F 109.5
H20D C20B H20F 109.5
H20E C20B H20F 109.5
C19B C21B H21D 109.5
C19B C21B H21E 109.5
H21D C21B H21E 109.5
C19B C21B H21F 109.5
H21D C21B H21F 109.5
H21E C21B H21F 109.5
C23B C22B C24B 112.1(14)
C23B C22B P4B 114.5(12)
C24B C22B P4B 111.4(11)
C23B C22B H22B 106.0
C24B C22B H22B 106.0
P4B C22B H22B 106.0
C22B C23B H23D 109.5
C22B C23B H23E 109.5
H23D C23B H23E 109.5
C22B C23B H23F 109.5
H23D C23B H23F 109.5
H23E C23B H23F 109.5
C22B C24B H24D 109.5
C22B C24B H24E 109.5
H24D C24B H24E 109.5
C22B C24B H24F 109.5
H24D C24B H24F 109.5
H24E C24B H24F 109.5
P7B S13B U2 90.2(2)
P7B S14B U2 83.9(2)
S13B P7B C40B 105.8(6)
S13B P7B C37B 111.2(7)
C40B P7B C37B 107.8(8)
S13B P7B S14B 114.6(3)
C40B P7B S14B 111.0(6)
C37B P7B S14B 106.3(6)
S13B P7B U2 57.23(19)
C40B P7B U2 116.6(6)
C37B P7B U2 135.6(7)
S14B P7B U2 58.32(16)
C39B C37B C38B 108.5(18)
C39B C37B P7B 112.2(11)
C38B C37B P7B 109.4(14)
C39B C37B H37B 108.9
C38B C37B H37B 108.9
P7B C37B H37B 108.9
C37B C38B H38D 109.5
C37B C38B H38E 109.5
H38D C38B H38E 109.5
C37B C38B H38F 109.5
H38D C38B H38F 109.5
H38E C38B H38F 109.5
C37B C39B H39D 109.5
C37B C39B H39E 109.5
H39D C39B H39E 109.5
C37B C39B H39F 109.5
H39D C39B H39F 109.5
H39E C39B H39F 109.5
C42B C40B C41B 113.1(15)
C42B C40B P7B 113.3(14)
C41B C40B P7B 114.3(12)
C42B C40B H40B 105.0
C41B C40B H40B 105.0
P7B C40B H40B 105.0
C40B C41B H41D 109.5
C40B C41B H41E 109.5
H41D C41B H41E 109.5
C40B C41B H41F 109.5
H41D C41B H41F 109.5
H41E C41B H41F 109.5
C40B C42B H42A 109.5
C40B C42B H42B 109.5
H42A C42B H42B 109.5
C40B C42B H42C 109.5
H42A C42B H42C 109.5
H42B C42B H42C 109.5
P8B S15B U2 88.09(14)
P8B S16B U2 90.28(14)
C43B P8B C46B 110.6(7)
C43B P8B S16B 119.6(6)
C46B P8B S16B 105.3(5)
C43B P8B S15B 112.0(6)
C46B P8B S15B 103.6(5)
S16B P8B S15B 104.3(2)
C44B C43B C45B 109.3(13)
C44B C43B P8B 111.8(11)
C45B C43B P8B 116.3(12)
C44B C43B H43B 106.3
C45B C43B H43B 106.3
P8B C43B H43B 106.3
C43B C44B H44D 109.5
C43B C44B H44E 109.5
H44D C44B H44E 109.5
C43B C44B H44F 109.5
H44D C44B H44F 109.5
H44E C44B H44F 109.5
C43B C45B H45D 109.5
C43B C45B H45E 109.5
H45D C45B H45E 109.5
C43B C45B H45F 109.5
H45D C45B H45F 109.5
H45E C45B H45F 109.5
C48B C46B C47B 111.4(15)
C48B C46B P8B 109.4(10)
C47B C46B P8B 112.1(14)
C48B C46B H46B 107.9
C47B C46B H46B 107.9
P8B C46B H46B 107.9
C46B C47B H47D 109.5
C46B C47B H47E 109.5
H47D C47B H47E 109.5
C46B C47B H47F 109.5
H47D C47B H47F 109.5
H47E C47B H47F 109.5
C46B C48B H48D 109.5
C46B C48B H48E 109.5
H48D C48B H48E 109.5
C46B C48B H48F 109.5
H48D C48B H48F 109.5
H48E C48B H48F 109.5
C40A C42A H42D 109.5
C40A C42A H42E 109.5
H42D C42A H42E 109.5
C40A C42A H42F 109.5
H42D C42A H42F 109.5
H42E C42A H42F 109.5

loop_
_geom_bond_atom_site_label_1
_geom_bond_atom_site_label_2
_geom_bond_distance
U1 S2 2.811(2)
U1 S3 2.812(2)
U1 S8B 2.841(3)
U1 S8 2.841(3)
U1 S6 2.841(3)
U1 S7B 2.841(3)
U1 S7 2.841(3)
U1 S5 2.874(2)
U1 S4 2.876(3)
U1 S1 2.883(2)
U2 S9 2.816(3)
U2 S13B 2.826(3)
U2 S13 2.826(3)
U2 S12 2.833(2)
U2 S15B 2.841(2)
U2 S15 2.841(2)
U2 S11 2.844(2)
U2 S16B 2.849(3)
U2 S16 2.849(3)
U2 S14 2.877(2)
U2 S14B 2.877(2)
U2 S10 2.901(2)
S1 P1 2.010(3)
S2 P1 2.024(3)
P1 C1 1.825(10)
P1 C4 1.836(10)
C1 C2 1.520(15)
C1 C3 1.531(12)
C1 H1 1.0000
C2 H2A 0.9800
C2 H2B 0.9800
C2 H2C 0.9800
C3 H3A 0.9800
C3 H3B 0.9800
C3 H3C 0.9800
C4 C6 1.517(14)
C4 C5 1.548(14)
C4 H4 1.0000
C5 H5A 0.9800
C5 H5B 0.9800
C5 H5C 0.9800
C6 H6A 0.9800
C6 H6B 0.9800
C6 H6C 0.9800
S3 P2 2.014(4)
S4 P2 2.010(3)
S5 P3 2.016(4)
S6 P3 2.013(3)
S9 P5 2.022(5)
S10 P5 2.012(3)
S11 P6 2.008(3)
S12 P6 2.015(3)
P2 C7 1.824(10)
P2 C10 1.845(15)
P3 C13 1.832(12)
P3 C17 1.842(11)
P5 C25 1.838(13)
P5 C28 1.849(12)
P6 C34 1.831(11)
P6 C31 1.835(10)
C7 C9 1.410(19)
C7 C8 1.510(15)
C7 H7 1.0000
C8 H8A 0.9800
C8 H8B 0.9800
C8 H8C 0.9800
C9 H9A 0.9800
C9 H9B 0.9800
C9 H9C 0.9800
C10 C12 1.43(2)
C10 C11 1.45(3)
C10 H10 1.0000
C11 H11A 0.9800
C11 H11B 0.9800
C11 H11C 0.9800
C12 H12A 0.9800
C12 H12B 0.9800
C12 H12C 0.9800
C13 C15 1.525(17)
C13 C14 1.529(16)
C13 H13 1.0000
C14 H14A 0.9800
C14 H14B 0.9800
C14 H14C 0.9800
C15 H15A 0.9800
C15 H15B 0.9800
C15 H15C 0.9800
C16 C17 1.550(13)
C16 H16A 0.9800
C16 H16B 0.9800
C16 H16C 0.9800
C17 C18 1.50(3)
C17 H17 1.0000
C18 H18A 0.9800
C18 H18B 0.9800
C18 H18C 0.9800
C25 C27 1.51(2)
C25 C26 1.524(16)
C25 H25 1.0000
C26 H26A 0.9800
C26 H26B 0.9800
C26 H26C 0.9800
C27 H27A 0.9800
C27 H27B 0.9800
C27 H27C 0.9800
C28 C30 1.49(3)
C28 C29 1.52(3)
C28 H28 1.0000
C29 H29A 0.9800
C29 H29B 0.9800
C29 H29C 0.9800
C30 H30A 0.9800
C30 H30B 0.9800
C30 H30C 0.9800
C31 C33 1.508(15)
C31 C32 1.534(13)
C31 H31 1.0000
C32 H32A 0.9800
C32 H32B 0.9800
C32 H32C 0.9800
C33 H33A 0.9800
C33 H33B 0.9800
C33 H33C 0.9800
C34 C35 1.527(16)
C34 C36 1.549(18)
C34 H34 1.0000
C35 H35A 0.9800
C35 H35B 0.9800
C35 H35C 0.9800
C36 H36A 0.9800
C36 H36B 0.9800
C36 H36C 0.9800
C43 C48 1.30(3)
C43 C44 1.375(18)
C43 C49 1.44(3)
C44 C45 1.36(3)
C44 H44 0.9500
C45 C46 1.44(3)
C45 H45 0.9500
C46 C47 1.29(2)
C46 H46 0.9500
C47 C48 1.46(4)
C47 H47 0.9500
C48 H48 0.9500
C49 H49A 0.9800
C49 H49B 0.9800
C49 H49C 0.9800
S7 P4A 2.168(5)
S8 P4A 1.949(5)
P4A C19A 1.810(14)
P4A C22A 1.834(13)
C19A C21A 1.532(18)
C19A C20A 1.535(17)
C19A H19A 1.0000
C20A H20A 0.9800
C20A H20B 0.9800
C20A H20C 0.9800
C21A H21A 0.9800
C21A H21B 0.9800
C21A H21C 0.9800
C22A C24A 1.526(18)
C22A C23A 1.532(17)
C22A H22A 1.0000
C23A H23A 0.9800
C23A H23B 0.9800
C23A H23C 0.9800
C24A H24A 0.9800
C24A H24B 0.9800
C24A H24C 0.9800
S13 P7A 2.154(7)
S14 P7A 2.000(6)
P7A C37A 1.82(2)
P7A C40A 1.844(17)
C37A C39A 1.52(2)
C37A C38A 1.53(3)
C37A H37A 1.0000
C38A H38A 0.9800
C38A H38B 0.9800
C38A H38C 0.9800
C39A H39A 0.9800
C39A H39B 0.9800
C39A H39C 0.9800
C40A C41A 1.47(3)
C40A C42A 1.52(2)
C40A H40A 1.0000
C41A H41A 0.9800
C41A H41B 0.9800
C41A H41C 0.9800
S15 P8A 1.990(5)
S16 P8A 2.173(5)
P8A C43A 1.83(2)
P8A C46A 1.834(18)
C43A C44A 1.53(2)
C43A C45A 1.54(2)
C43A H43A 1.0000
C44A H44A 0.9800
C44A H44B 0.9800
C44A H44C 0.9800
C45A H45A 0.9800
C45A H45B 0.9800
C45A H45C 0.9800
C46A C48A 1.54(3)
C46A C47A 1.54(3)
C46A H46A 1.0000
C47A H47A 0.9800
C47A H47B 0.9800
C47A H47C 0.9800
C48A H48A 0.9800
C48A H48B 0.9800
C48A H48C 0.9800
S7B P4B 1.923(5)
S8B P4B 2.155(5)
P4B C19B 1.818(15)
P4B C22B 1.819(13)
C19B C21B 1.536(18)
C19B C20B 1.551(19)
C19B H19B 1.0000
C20B H20D 0.9800
C20B H20E 0.9800
C20B H20F 0.9800
C21B H21D 0.9800
C21B H21E 0.9800
C21B H21F 0.9800
C22B C23B 1.528(17)
C22B C24B 1.529(18)
C22B H22B 1.0000
C23B H23D 0.9800
C23B H23E 0.9800
C23B H23F 0.9800
C24B H24D 0.9800
C24B H24E 0.9800
C24B H24F 0.9800
S13B P7B 1.810(7)
S14B P7B 2.070(7)
P7B C40B 1.832(14)
P7B C37B 1.842(14)
C37B C39B 1.536(18)
C37B C38B 1.55(2)
C37B H37B 1.0000
C38B H38D 0.9800
C38B H38E 0.9800
C38B H38F 0.9800
C39B H39D 0.9800
C39B H39E 0.9800
C39B H39F 0.9800
C40B C42B 1.508(19)
C40B C41B 1.522(18)
C40B H40B 1.0000
C41B H41D 0.9800
C41B H41E 0.9800
C41B H41F 0.9800
C42B H42A 0.9800
C42B H42B 0.9800
C42B H42C 0.9800
S15B P8B 2.132(5)
S16B P8B 2.010(5)
P8B C43B 1.809(14)
P8B C46B 1.850(13)
C43B C44B 1.546(17)
C43B C45B 1.554(18)
C43B H43B 1.0000
C44B H44D 0.9800
C44B H44E 0.9800
C44B H44F 0.9800
C45B H45D 0.9800
C45B H45E 0.9800
C45B H45F 0.9800
C46B C48B 1.532(18)
C46B C47B 1.539(19)
C46B H46B 1.0000
C47B H47D 0.9800
C47B H47E 0.9800
C47B H47F 0.9800
C48B H48D 0.9800
C48B H48E 0.9800
C48B H48F 0.9800
C42A H42D 0.9800
C42A H42E 0.9800
C42A H42F 0.9800

loop_
_geom_torsion_atom_site_label_1
_geom_torsion_atom_site_label_2
_geom_torsion_atom_site_label_3
_geom_torsion_atom_site_label_4
_geom_torsion
C4 P1 C1 C2 -152.1(9)
S1 P1 C1 C2 -35.2(10)
S2 P1 C1 C2 87.5(9)
C4 P1 C1 C3 83.9(9)
S1 P1 C1 C3 -159.2(7)
S2 P1 C1 C3 -36.5(9)
C1 P1 C4 C6 58.0(9)
S1 P1 C4 C6 -62.8(9)
S2 P1 C4 C6 179.0(8)
C1 P1 C4 C5 -71.1(10)
S1 P1 C4 C5 168.1(8)
S2 P1 C4 C5 49.9(10)
C10 P2 C7 C9 60.6(13)
S4 P2 C7 C9 -63.4(11)
S3 P2 C7 C9 176.0(10)
C10 P2 C7 C8 -178.4(10)
S4 P2 C7 C8 57.6(9)
S3 P2 C7 C8 -63.0(9)
C7 P2 C10 C12 55(2)
S4 P2 C10 C12 179.6(16)
S3 P2 C10 C12 -63(2)
C7 P2 C10 C11 -78(2)
S4 P2 C10 C11 46(2)
S3 P2 C10 C11 164.1(19)
C17 P3 C13 C15 -55.2(11)
S6 P3 C13 C15 63.1(10)
S5 P3 C13 C15 -178.7(8)
C17 P3 C13 C14 75.5(9)
S6 P3 C13 C14 -166.2(8)
S5 P3 C13 C14 -48.0(9)
C13 P3 C17 C18 -176.3(9)
S6 P3 C17 C18 67.5(10)
S5 P3 C17 C18 -52.4(9)
C13 P3 C17 C16 -50.4(15)
S6 P3 C17 C16 -166.7(12)
S5 P3 C17 C16 73.4(15)
C28 P5 C25 C27 -65.4(11)
S10 P5 C25 C27 57.9(8)
S9 P5 C25 C27 176.3(7)
C28 P5 C25 C26 62.5(11)
S10 P5 C25 C26 -174.2(7)
S9 P5 C25 C26 -55.8(8)
C25 P5 C28 C30 -159.3(11)
S10 P5 C28 C30 77.3(13)
S9 P5 C28 C30 -42.0(11)
C25 P5 C28 C29 75.0(10)
S10 P5 C28 C29 -48.3(12)
S9 P5 C28 C29 -167.7(9)
C34 P6 C31 C33 77.1(9)
S11 P6 C31 C33 -163.4(6)
S12 P6 C31 C33 -46.0(8)
C34 P6 C31 C32 -50.5(9)
S11 P6 C31 C32 69.0(7)
S12 P6 C31 C32 -173.6(6)
C31 P6 C34 C35 -55.3(12)
S11 P6 C34 C35 -172.2(9)
S12 P6 C34 C35 68.2(11)
C31 P6 C34 C36 -178.5(10)
S11 P6 C34 C36 64.6(12)
S12 P6 C34 C36 -55.1(11)
C48 C43 C44 C45 1(3)
C49 C43 C44 C45 178.8(17)
C43 C44 C45 C46 1(3)
C44 C45 C46 C47 -1(3)
C45 C46 C47 C48 0(3)
C44 C43 C48 C47 -2(2)
C49 C43 C48 C47 -180.0(14)
C46 C47 C48 C43 2(3)
C22A P4A C19A C21A -78.4(15)
S8 P4A C19A C21A 47.0(15)
S7 P4A C19A C21A 166.5(12)
C22A P4A C19A C20A 52.1(14)
S8 P4A C19A C20A 177.4(10)
S7 P4A C19A C20A -63.0(13)
C19A P4A C22A C24A -177.1(14)
S8 P4A C22A C24A 53.8(15)
S7 P4A C22A C24A -58.4(15)
C19A P4A C22A C23A 55.1(14)
S8 P4A C22A C23A -74.0(12)
S7 P4A C22A C23A 173.8(11)
C40A P7A C37A C39A -54.5(16)
S14 P7A C37A C39A 66.0(15)
S13 P7A C37A C39A 179.4(12)
C40A P7A C37A C38A 70.7(15)
S14 P7A C37A C38A -168.8(12)
S13 P7A C37A C38A -55.4(15)
C37A P7A C40A C41A 155.6(18)
S14 P7A C40A C41A 35.1(19)
S13 P7A C40A C41A -82.2(18)
C37A P7A C40A C42A -80.7(15)
S14 P7A C40A C42A 158.9(12)
S13 P7A C40A C42A 41.6(15)
C46A P8A C43A C44A -46.9(14)
S15 P8A C43A C44A 70.3(12)
S16 P8A C43A C44A -167.9(9)
C46A P8A C43A C45A 78.6(14)
S15 P8A C43A C45A -164.2(11)
S16 P8A C43A C45A -42.4(15)
C43A P8A C46A C48A 173.7(13)
S15 P8A C46A C48A 51.6(14)
S16 P8A C46A C48A -57.1(14)
C43A P8A C46A C47A -59(2)
S15 P8A C46A C47A 178.6(18)
S16 P8A C46A C47A 69.9(19)
C22B P4B C19B C21B 72.2(16)
S7B P4B C19B C21B -167.3(13)
S8B P4B C19B C21B -45.9(16)
C22B P4B C19B C20B -56.7(15)
S7B P4B C19B C20B 63.8(14)
S8B P4B C19B C20B -174.8(11)
C19B P4B C22B C23B -64.7(16)
S7B P4B C22B C23B 171.6(13)
S8B P4B C22B C23B 58.0(15)
C19B P4B C22B C24B 166.7(14)
S7B P4B C22B C24B 43.0(14)
S8B P4B C22B C24B -70.5(13)
U2 S13B P7B C40B 111.7(6)
U2 S13B P7B C37B -131.4(6)
U2 S13B P7B S14B -10.9(3)
S13B P7B C37B C39B -61.2(17)
C40B P7B C37B C39B 54.4(18)
S14B P7B C37B C39B 173.5(15)
U2 P7B C37B C39B -125.5(14)
S13B P7B C37B C38B 59.3(19)
C40B P7B C37B C38B 174.9(18)
S14B P7B C37B C38B -66.0(18)
U2 P7B C37B C38B -5(2)
S13B P7B C40B C42B 167.9(14)
C37B P7B C40B C42B 48.8(16)
S14B P7B C40B C42B -67.1(15)
U2 P7B C40B C42B -131.2(13)
S13B P7B C40B C41B 36.5(14)
C37B P7B C40B C41B -82.6(14)
S14B P7B C40B C41B 161.4(12)
U2 P7B C40B C41B 97.3(13)
C46B P8B C43B C44B 50.9(13)
S16B P8B C43B C44B 173.4(9)
S15B P8B C43B C44B -64.1(13)
C46B P8B C43B C45B -75.5(14)
S16B P8B C43B C45B 47.0(15)
S15B P8B C43B C45B 169.4(11)
C43B P8B C46B C48B -178.9(12)
S16B P8B C46B C48B 50.5(13)
S15B P8B C46B C48B -58.7(13)
C43B P8B C46B C47B 57.0(16)
S16B P8B C46B C47B -73.6(15)
S15B P8B C46B C47B 177.2(14)
